data_1553618
loop_
_publ_author_name
'Chen, Hui'
'Lin, Cong'
'Xiong, Chunhua'
'Liu, Zhanxiang'
'Zhang, Yuhong'

_publ_section_title
;
 One-pot synthesis of fluorescent 2,4-dialkenylindoles by
 rhodium-catalyzed dual C--H functionalization
;
_journal_issue 3
_journal_name_full 'Organic Chemistry Frontiers'
_journal_page_first 455
_journal_paper_doi 10.1039/C6QO00755D
_journal_volume 4
_journal_year 2017
_chemical_formula_moiety 'C17 H17 N O4'
_chemical_formula_sum 'C17 H17 N O4'
_chemical_formula_weight 299.32
_space_group_IT_number 2
_space_group_name_Hall '-P 1'
_space_group_name_H-M_alt 'P -1'
_symmetry_cell_setting triclinic
_symmetry_space_group_name_Hall '-P 1'
_symmetry_space_group_name_H-M 'P -1'
_atom_sites_solution_hydrogens geom
_atom_sites_solution_primary direct
_atom_sites_solution_secondary difmap
_audit_creation_method SHELXL-97
_audit_update_record
;
2016-11-18 deposited with the CCDC.
2016-12-15 downloaded from the CCDC.
;
_cell_angle_alpha 90.576(3)
_cell_angle_beta 97.913(2)
_cell_angle_gamma 93.157(3)
_cell_formula_units_Z 2
_cell_length_a 5.7832(6)
_cell_length_b 10.4921(11)
_cell_length_c 12.3215(12)
_cell_measurement_reflns_used 3894
_cell_measurement_temperature 296(2)
_cell_measurement_theta_max 27.44
_cell_measurement_theta_min 3.34
_cell_volume 739.28(13)
_computing_cell_refinement 'PROCESS-AUTO  (Rigaku,2006)'
_computing_data_collection 'PROCESS-AUTO  (Rigaku,2006)'
_computing_data_reduction 'CrystalStructure (Rigaku,2007)'
_computing_molecular_graphics 'Ortep3 for windows (Farrugia,1997)'
_computing_publication_material 'WinGX (Farrugia, 1999)'
_computing_structure_refinement 'SHELXL-97 (Sheldrick, 2014)'
_computing_structure_solution 'SHELXS-97 (Sheldrick, 2014)'
_diffrn_ambient_temperature 296(2)
_diffrn_detector_area_resol_mean 10.00
_diffrn_measured_fraction_theta_full 0.998
_diffrn_measured_fraction_theta_max 0.998
_diffrn_measurement_device_type 'Rigaku RAXIS-RAPID/ZJUG'
_diffrn_measurement_method \w
_diffrn_radiation_monochromator graphite
_diffrn_radiation_source 'rotating anode'
_diffrn_radiation_type MoK\a
_diffrn_radiation_wavelength 0.71073
_diffrn_reflns_av_R_equivalents 0.0531
_diffrn_reflns_av_sigmaI/netI 0.0648
_diffrn_reflns_limit_h_max 6
_diffrn_reflns_limit_h_min -6
_diffrn_reflns_limit_k_max 12
_diffrn_reflns_limit_k_min -12
_diffrn_reflns_limit_l_max 14
_diffrn_reflns_limit_l_min -14
_diffrn_reflns_number 5886
_diffrn_reflns_theta_full 25.02
_diffrn_reflns_theta_max 25.02
_diffrn_reflns_theta_min 3.34
_exptl_absorpt_coefficient_mu 0.096
_exptl_absorpt_correction_T_max 0.9829
_exptl_absorpt_correction_T_min 0.9622
_exptl_absorpt_correction_type multi-scan
_exptl_absorpt_process_details 'Higashi, T. (1995)'
_exptl_crystal_colour yellow
_exptl_crystal_density_diffrn 1.345
_exptl_crystal_density_method 'not measured'
_exptl_crystal_description chunk
_exptl_crystal_F_000 316
_exptl_crystal_size_max 0.36
_exptl_crystal_size_mid 0.29
_exptl_crystal_size_min 0.18
_refine_diff_density_max 0.210
_refine_diff_density_min -0.257
_refine_diff_density_rms 0.057
_refine_ls_extinction_coef 0.049(6)
_refine_ls_extinction_expression Fc^*^=kFc[1+0.001xFc^2^\l^3^/sin(2\q)]^-1/4^
_refine_ls_extinction_method SHELXL
_refine_ls_goodness_of_fit_ref 1.002
_refine_ls_hydrogen_treatment constr
_refine_ls_matrix_type full
_refine_ls_number_parameters 203
_refine_ls_number_reflns 2595
_refine_ls_number_restraints 0
_refine_ls_restrained_S_all 1.002
_refine_ls_R_factor_all 0.1123
_refine_ls_R_factor_gt 0.0541
_refine_ls_shift/su_max 0.000
_refine_ls_shift/su_mean 0.000
_refine_ls_structure_factor_coef Fsqd
_refine_ls_weighting_details 'calc w=1/[\s^2^(Fo^2^)+(0.0465P)^2^+0.8357P] where P=(Fo^2^+2Fc^2^)/3'
_refine_ls_weighting_scheme calc
_refine_ls_wR_factor_gt 0.1153
_refine_ls_wR_factor_ref 0.1708
_reflns_number_gt 1482
_reflns_number_total 2595
_reflns_threshold_expression >2sigma(I)
_cod_data_source_file c6qo00755d2.cif
_cod_data_source_block ch-957
_cod_database_code 1553618

loop_
_symmetry_equiv_pos_as_xyz
'x, y, z'
'-x, -y, -z'

loop_
_atom_site_label
_atom_site_type_symbol
_atom_site_fract_x
_atom_site_fract_y
_atom_site_fract_z
_atom_site_U_iso_or_equiv
_atom_site_adp_type
_atom_site_occupancy
_atom_site_symmetry_multiplicity
_atom_site_calc_flag
_atom_site_refinement_flags
C1 C 0.4522(5) 0.3039(3) 0.3771(3) 0.0468(8) Uani 1 1 d .
C2 C 0.3364(6) 0.4731(3) 0.2779(3) 0.0479(8) Uani 1 1 d .
C3 C 0.3151(7) 0.5928(3) 0.2307(3) 0.0620(10) Uani 1 1 d .
H3 H 0.4310 0.6578 0.2470 0.074 Uiso 1 1 calc R
C4 C 0.1155(7) 0.6109(4) 0.1590(3) 0.0702(11) Uani 1 1 d .
H4 H 0.0965 0.6900 0.1266 0.084 Uiso 1 1 calc R
C5 C -0.0590(7) 0.5137(4) 0.1337(3) 0.0622(10) Uani 1 1 d .
H5 H -0.1915 0.5300 0.0851 0.075 Uiso 1 1 calc R
C6 C -0.0407(6) 0.3936(3) 0.1790(3) 0.0499(8) Uani 1 1 d .
C7 C 0.1615(6) 0.3732(3) 0.2534(3) 0.0461(8) Uani 1 1 d .
C8 C 0.2385(6) 0.2691(3) 0.3179(3) 0.0482(8) Uani 1 1 d .
H8 H 0.1580 0.1901 0.3199 0.058 Uiso 1 1 calc R
C9 C 0.7139(6) 0.5099(3) 0.4019(3) 0.0575(10) Uani 1 1 d .
H9A H 0.8518 0.4824 0.3754 0.086 Uiso 1 1 calc R
H9B H 0.7313 0.5028 0.4802 0.086 Uiso 1 1 calc R
H9C H 0.6920 0.5972 0.3824 0.086 Uiso 1 1 calc R
C10 C 0.5862(6) 0.2236(3) 0.4521(3) 0.0506(9) Uani 1 1 d .
H10 H 0.5075 0.1473 0.4665 0.061 Uiso 1 1 calc R
C11 C 0.8020(6) 0.2386(3) 0.5047(3) 0.0575(10) Uani 1 1 d .
H11 H 0.8916 0.3130 0.4954 0.069 Uiso 1 1 calc R
C12 C 0.9017(6) 0.1399(3) 0.5772(3) 0.0557(9) Uani 1 1 d .
C13 C 1.2433(7) 0.0834(4) 0.6910(4) 0.0785(13) Uani 1 1 d .
H13A H 1.2124 0.0996 0.7643 0.118 Uiso 1 1 calc R
H13B H 1.4084 0.0941 0.6885 0.118 Uiso 1 1 calc R
H13C H 1.1891 -0.0023 0.6689 0.118 Uiso 1 1 calc R
C14 C -0.2238(6) 0.2906(3) 0.1549(3) 0.0524(9) Uani 1 1 d .
H14 H -0.2055 0.2172 0.1961 0.063 Uiso 1 1 calc R
C15 C -0.4110(6) 0.2915(4) 0.0811(3) 0.0630(10) Uani 1 1 d .
H15 H -0.4285 0.3642 0.0389 0.076 Uiso 1 1 calc R
C16 C -0.5944(6) 0.1893(4) 0.0589(3) 0.0597(10) Uani 1 1 d .
C17 C -0.7432(7) -0.0112(4) 0.1099(4) 0.0832(13) Uani 1 1 d .
H17A H -0.8885 0.0231 0.1216 0.125 Uiso 1 1 calc R
H17B H -0.7058 -0.0773 0.1616 0.125 Uiso 1 1 calc R
H17C H -0.7574 -0.0459 0.0367 0.125 Uiso 1 1 calc R
N1 N 0.5125(4) 0.4304(2) 0.3531(2) 0.0471(7) Uani 1 1 d .
O1 O 1.1230(4) 0.1719(2) 0.6178(2) 0.0688(8) Uani 1 1 d .
O2 O 0.8024(5) 0.0419(3) 0.5987(3) 0.0842(10) Uani 1 1 d .
O3 O -0.7605(5) 0.1927(3) -0.0111(3) 0.0912(10) Uani 1 1 d .
O4 O -0.5593(4) 0.0893(2) 0.1245(2) 0.0665(7) Uani 1 1 d .

loop_
_atom_site_aniso_label
_atom_site_aniso_U_11
_atom_site_aniso_U_22
_atom_site_aniso_U_33
_atom_site_aniso_U_23
_atom_site_aniso_U_13
_atom_site_aniso_U_12
C1 0.0440(19) 0.0403(19) 0.0546(19) 0.0018(15) 0.0018(16) 0.0002(15)
C2 0.051(2) 0.0401(19) 0.0514(19) 0.0028(15) 0.0034(17) 0.0012(15)
C3 0.070(3) 0.045(2) 0.069(2) 0.0093(18) 0.002(2) -0.0040(18)
C4 0.076(3) 0.053(2) 0.077(3) 0.023(2) -0.006(2) 0.003(2)
C5 0.059(2) 0.059(2) 0.065(2) 0.0101(19) -0.0077(19) 0.0044(18)
C6 0.049(2) 0.052(2) 0.0477(18) 0.0036(16) 0.0000(16) 0.0062(16)
C7 0.0469(19) 0.0428(19) 0.0481(18) 0.0016(15) 0.0052(16) 0.0018(15)
C8 0.0464(19) 0.0434(19) 0.0524(19) 0.0028(15) 0.0002(16) -0.0033(15)
C9 0.053(2) 0.049(2) 0.066(2) 0.0015(17) -0.0020(18) -0.0089(16)
C10 0.048(2) 0.047(2) 0.0535(19) 0.0043(16) -0.0028(16) -0.0023(15)
C11 0.050(2) 0.049(2) 0.069(2) 0.0124(18) -0.0055(18) -0.0041(16)
C12 0.047(2) 0.051(2) 0.065(2) 0.0101(18) -0.0057(18) -0.0016(17)
C13 0.061(2) 0.073(3) 0.093(3) 0.022(2) -0.022(2) 0.005(2)
C14 0.046(2) 0.059(2) 0.0491(19) 0.0012(16) -0.0046(16) 0.0048(16)
C15 0.061(2) 0.058(2) 0.063(2) 0.0086(18) -0.011(2) -0.0010(19)
C16 0.054(2) 0.061(2) 0.060(2) -0.0033(19) -0.0068(19) 0.0077(18)
C17 0.069(3) 0.078(3) 0.095(3) 0.009(2) -0.010(2) -0.019(2)
N1 0.0442(16) 0.0425(15) 0.0521(16) 0.0011(12) 0.0012(13) -0.0051(12)
O1 0.0503(15) 0.0567(16) 0.0907(19) 0.0192(14) -0.0187(14) -0.0055(12)
O2 0.0597(17) 0.0690(18) 0.114(2) 0.0409(17) -0.0174(16) -0.0176(14)
O3 0.074(2) 0.085(2) 0.100(2) 0.0109(17) -0.0396(18) -0.0001(16)
O4 0.0554(15) 0.0649(17) 0.0719(17) 0.0066(14) -0.0148(13) -0.0031(13)

loop_
_atom_type_symbol
_atom_type_description
_atom_type_scat_dispersion_real
_atom_type_scat_dispersion_imag
_atom_type_scat_source
C C 0.0033 0.0016 'International Tables Vol C Tables 4.2.6.8 and 6.1.1.4'
H H 0.0000 0.0000 'International Tables Vol C Tables 4.2.6.8 and 6.1.1.4'
N N 0.0061 0.0033 'International Tables Vol C Tables 4.2.6.8 and 6.1.1.4'
O O 0.0106 0.0060 'International Tables Vol C Tables 4.2.6.8 and 6.1.1.4'

loop_
_geom_angle_atom_site_label_1
_geom_angle_atom_site_label_2
_geom_angle_atom_site_label_3
_geom_angle
C8 C1 N1 108.5(3)
C8 C1 C10 125.1(3)
N1 C1 C10 126.4(3)
N1 C2 C3 129.3(3)
N1 C2 C7 108.8(3)
C3 C2 C7 121.9(3)
C4 C3 C2 117.3(3)
C4 C3 H3 121.3
C2 C3 H3 121.3
C3 C4 C5 121.7(3)
C3 C4 H4 119.1
C5 C4 H4 119.1
C6 C5 C4 121.9(3)
C6 C5 H5 119.0
C4 C5 H5 119.0
C5 C6 C7 117.3(3)
C5 C6 C14 122.8(3)
C7 C6 C14 119.9(3)
C6 C7 C8 134.1(3)
C6 C7 C2 119.8(3)
C8 C7 C2 106.1(3)
C1 C8 C7 108.7(3)
C1 C8 H8 125.7
C7 C8 H8 125.7
N1 C9 H9A 109.5
N1 C9 H9B 109.5
H9A C9 H9B 109.5
N1 C9 H9C 109.5
H9A C9 H9C 109.5
H9B C9 H9C 109.5
C11 C10 C1 131.6(3)
C11 C10 H10 114.2
C1 C10 H10 114.2
C10 C11 C12 121.1(3)
C10 C11 H11 119.5
C12 C11 H11 119.5
O2 C12 O1 122.9(3)
O2 C12 C11 126.0(3)
O1 C12 C11 111.2(3)
O1 C13 H13A 109.5
O1 C13 H13B 109.5
H13A C13 H13B 109.5
O1 C13 H13C 109.5
H13A C13 H13C 109.5
H13B C13 H13C 109.5
C15 C14 C6 126.8(3)
C15 C14 H14 116.6
C6 C14 H14 116.6
C14 C15 C16 126.4(4)
C14 C15 H15 116.8
C16 C15 H15 116.8
O3 C16 O4 122.4(3)
O3 C16 C15 124.4(4)
O4 C16 C15 113.2(3)
O4 C17 H17A 109.5
O4 C17 H17B 109.5
H17A C17 H17B 109.5
O4 C17 H17C 109.5
H17A C17 H17C 109.5
H17B C17 H17C 109.5
C2 N1 C1 108.0(3)
C2 N1 C9 123.9(3)
C1 N1 C9 128.0(3)
C12 O1 C13 117.2(3)
C16 O4 C17 115.2(3)

loop_
_geom_bond_atom_site_label_1
_geom_bond_atom_site_label_2
_geom_bond_distance
C1 C8 1.375(4)
C1 N1 1.399(4)
C1 C10 1.433(4)
C2 N1 1.377(4)
C2 C3 1.394(4)
C2 C7 1.416(4)
C3 C4 1.377(5)
C3 H3 0.9300
C4 C5 1.396(5)
C4 H4 0.9300
C5 C6 1.387(5)
C5 H5 0.9300
C6 C7 1.411(4)
C6 C14 1.469(5)
C7 C8 1.413(4)
C8 H8 0.9300
C9 N1 1.451(4)
C9 H9A 0.9600
C9 H9B 0.9600
C9 H9C 0.9600
C10 C11 1.325(4)
C10 H10 0.9300
C11 C12 1.465(5)
C11 H11 0.9300
C12 O2 1.199(4)
C12 O1 1.332(4)
C13 O1 1.440(4)
C13 H13A 0.9600
C13 H13B 0.9600
C13 H13C 0.9600
C14 C15 1.315(5)
C14 H14 0.9300
C15 C16 1.462(5)
C15 H15 0.9300
C16 O3 1.202(4)
C16 O4 1.338(4)
C17 O4 1.448(4)
C17 H17A 0.9600
C17 H17B 0.9600
C17 H17C 0.9600

loop_
_geom_torsion_atom_site_label_1
_geom_torsion_atom_site_label_2
_geom_torsion_atom_site_label_3
_geom_torsion_atom_site_label_4
_geom_torsion
N1 C2 C3 C4 -178.3(3)
C7 C2 C3 C4 0.2(5)
C2 C3 C4 C5 -0.2(6)
C3 C4 C5 C6 -0.3(6)
C4 C5 C6 C7 0.7(5)
C4 C5 C6 C14 179.0(4)
C5 C6 C7 C8 177.3(4)
C14 C6 C7 C8 -1.0(6)
C5 C6 C7 C2 -0.8(5)
C14 C6 C7 C2 -179.1(3)
N1 C2 C7 C6 179.1(3)
C3 C2 C7 C6 0.3(5)
N1 C2 C7 C8 0.6(4)
C3 C2 C7 C8 -178.2(3)
N1 C1 C8 C7 1.0(4)
C10 C1 C8 C7 180.0(3)
C6 C7 C8 C1 -179.2(3)
C2 C7 C8 C1 -1.0(4)
C8 C1 C10 C11 171.4(4)
N1 C1 C10 C11 -9.9(6)
C1 C10 C11 C12 -179.2(4)
C10 C11 C12 O2 -2.5(6)
C10 C11 C12 O1 177.4(3)
C5 C6 C14 C15 8.0(6)
C7 C6 C14 C15 -173.8(4)
C6 C14 C15 C16 -178.9(3)
C14 C15 C16 O3 -178.3(4)
C14 C15 C16 O4 1.4(6)
C3 C2 N1 C1 178.7(3)
C7 C2 N1 C1 0.1(3)
C3 C2 N1 C9 2.5(5)
C7 C2 N1 C9 -176.1(3)
C8 C1 N1 C2 -0.7(4)
C10 C1 N1 C2 -179.6(3)
C8 C1 N1 C9 175.3(3)
C10 C1 N1 C9 -3.6(5)
O2 C12 O1 C13 -0.3(6)
C11 C12 O1 C13 179.8(3)
O3 C16 O4 C17 -3.7(5)
C15 C16 O4 C17 176.6(3)
